data_1535229
loop_
_publ_author_name
'Mellini, M.'
'Merlino, S.'
'Pasero, M.'

_publ_section_title
;
 X-ray and HRTEMN study of sursassite:Crystal structure stacking disorder,
 and sursassite-pumpellyite intergrowth
;
_journal_name_full 'Physics and Chemistry of Minerals (Germany)'
_journal_page_first 99
_journal_page_last 105
_journal_volume 10
_journal_year 1984
_chemical_formula_sum 'Al2.3 Ca0.3 Fe0.1 H3.3 Mg0.3 Mn2 O14 Si3'
_chemical_name_systematic
;
(Mn1.7 Ca0.3) (Al2.3 Mg0.3 Mn0.3 Fe0.1) (Si3 O10.7) (O H)3.3
;
_space_group_IT_number 11
_symmetry_space_group_name_Hall '-P 2yb'
_symmetry_space_group_name_H-M 'P 1 21/m 1'
_cell_angle_alpha 90
_cell_angle_beta 108.9
_cell_angle_gamma 90
_cell_formula_units_Z 2
_cell_length_a 8.7
_cell_length_b 5.79
_cell_length_c 9.78
_cell_volume 466.087
_citation_journal_id_ASTM PCMIDU
_cod_data_source_file Mellini_PCMIDU_1984_1608.cif
_cod_data_source_block H3.3Al2.3Ca0.3Fe0.1Mg0.3Mn2O14Si3
_cod_original_formula_sum 'H3.3 Al2.3 Ca0.3 Fe0.1 Mg0.3 Mn2 O14 Si3'
_cod_database_code 1535229

loop_
_symmetry_equiv_pos_as_xyz
x,y,z
-x,y+1/2,-z
-x,-y,-z
x,-y-1/2,z

loop_
_atom_site_label
_atom_site_type_symbol
_atom_site_fract_x
_atom_site_fract_y
_atom_site_fract_z
_atom_site_occupancy
_atom_site_U_iso_or_equiv
Ca1 Ca+2 0.1686 0.25 0.3143 0.15 0.0
O2 O-2 0.1927 0.5251 0.164 1 0.0
Si1 Si+4 0.307 0.75 0.1919 1 0.0
Mg1 Mg+2 0.5 0 0.5 0.3 0.0
O4 O-2 0.4154 0.75 0.0822 1 0.0
Al3 Al+3 0 0 0 0.9 0.0
O5 O-2 0.4498 0.75 0.3555 1 0.0
O1 O-2 0.2664 0.5146 0.5024 1 0.0
O7 O-2 0.4392 0.25 0.3683 1 0.0
O6 O-2 0.0842 0.25 0.9315 1 0.0
Ca2 Ca+2 0.2684 0.25 0.6754 0.15 0.0
H6 H+1 0.3401 0.25 0.1842 0.5 0.0
H1 H+1 0.0765 0.25 -0.137 0.5 0.0
Mn1 Mn+2 0.1686 0.25 0.3143 0.85 0.0
Al1 Al+3 0.5 0 0.5 0.4 0.0
O9 O-2 0.0902 0.75 0.6359 1 0.0
O10 O-2 -0.0055 0.75 0.3571 1 0.0
H5 H+1 0.4423 0.25 0.2992 0.5 0.0
Al2 Al+3 0.5 0 0 1 0.0
Si2 Si+4 0.2066 0.75 0.8078 1 0.0
O8 O-2 0.0712 0.75 0.8949 1 0.0
H4 H+1 0.1854 0.25 -0.047 0.5 0.0
O3 O-2 0.3138 0.5164 0.834 1 0.0
Mn3 Mn+3 0.5 0 0.5 0.3 0.0
Mn2 Mn+2 0.2684 0.25 0.6754 0.85 0.0
Si3 Si+4 0.1576 0.75 0.4941 1 0.0
H2 H+1 0.0785 0.25 0.6434 0.5 0.0
H3 H+1 0.3345 0.25 0.0863 0.5 0.0
O11 O-2 0.4133 0.25 0.0735 1 0.0
Fe1 Fe+3 0 0 0 0.1 0.0
